data_7048800
loop_
_publ_author_name
'Cain, Amy N.'
'Carder Freeman, TaRynn N'
'Roewe, Kimberly D.'
'Cockriel, David L.'
'Hasley, Travis R.'
'Maples, Randall D.'
'Allbritton, Elisabeth M. A.'
'D'Huys, Thomas'
'van Loy, Tom'
'Burke, Benjamin P.'
'Prior, Timothy J.'
'Schols, Dominique'
'Archibald, Stephen J.'
'Hubin, Timothy J.'

_publ_section_title
;
 Acetate as a model for aspartate-based CXCR4 chemokine receptor binding
 of cobalt and nickel complexes of cross-bridged tetraazamacrocycles.
;
_journal_issue 8
_journal_name_full 'Dalton transactions (Cambridge, England : 2003)'
_journal_page_first 2785
_journal_page_last 2801
_journal_paper_doi 10.1039/c8dt04728f
_journal_volume 48
_journal_year 2019
_chemical_formula_sum 'C20 H33 F6 N4 Ni O2 P'
_chemical_formula_weight 565.18
_space_group_crystal_system triclinic
_space_group_IT_number 2
_space_group_name_Hall '-P 1'
_space_group_name_H-M_alt 'P -1'
_symmetry_space_group_name_Hall '-P 1'
_symmetry_space_group_name_H-M 'P -1'
_atom_sites_solution_hydrogens geom
_audit_creation_method SHELXL-2017/1
_audit_update_record
;
2017-08-08 deposited with the CCDC.
2019-01-29 downloaded from the CCDC.
;
_cell_angle_alpha 71.316(10)
_cell_angle_beta 81.906(11)
_cell_angle_gamma 87.281(11)
_cell_formula_units_Z 2
_cell_length_a 7.6252(10)
_cell_length_b 11.0029(14)
_cell_length_c 14.884(2)
_cell_measurement_reflns_used 15859
_cell_measurement_temperature 150(2)
_cell_measurement_theta_max 29.6
_cell_measurement_theta_min 1.95
_cell_volume 1171.2(3)
_computing_cell_refinement 'Stoe X-AREA'
_computing_data_collection 'Stoe X-AREA'
_computing_data_reduction
;
 Scaled and merged with Sortav
 R.H. Blessing, (1987) Cryst. Rev. 1, 3-58
 R.H. Blessing, (1989) J. Appl. Cryst. 22, 396-397
;
_computing_structure_refinement 'SHELXL-2017/1 (Sheldrick, 2017)'
_computing_structure_solution 'SHELXT (Sheldrick, 2015)'
_diffrn_ambient_temperature 150(2)
_diffrn_detector_area_resol_mean 6.67
_diffrn_measured_fraction_theta_full 0.985
_diffrn_measured_fraction_theta_max 0.963
_diffrn_measurement_device_type 'Stoe IPDS2'
_diffrn_measurement_method \w-scans
_diffrn_radiation_type MoK\a
_diffrn_radiation_wavelength 0.71073
_diffrn_reflns_av_unetI/netI 0.0485
_diffrn_reflns_Laue_measured_fraction_full 0.985
_diffrn_reflns_Laue_measured_fraction_max 0.963
_diffrn_reflns_limit_h_max 10
_diffrn_reflns_limit_h_min -10
_diffrn_reflns_limit_k_max 15
_diffrn_reflns_limit_k_min -15
_diffrn_reflns_limit_l_max 20
_diffrn_reflns_limit_l_min -17
_diffrn_reflns_number 17195
_diffrn_reflns_point_group_measured_fraction_full 0.985
_diffrn_reflns_point_group_measured_fraction_max 0.963
_diffrn_reflns_theta_full 25.242
_diffrn_reflns_theta_max 29.687
_diffrn_reflns_theta_min 1.954
_diffrn_source 'Fine-focus sealed tube'
_exptl_absorpt_coefficient_mu 0.970
_exptl_absorpt_correction_T_max 0.791
_exptl_absorpt_correction_T_min 0.700
_exptl_absorpt_correction_type multi-scan
_exptl_absorpt_process_details
;

 R.H. Blessing, Acta Cryst. (1995), A51, 33-38
;
_exptl_crystal_colour blue
_exptl_crystal_density_diffrn 1.603
_exptl_crystal_description block
_exptl_crystal_F_000 588
_exptl_crystal_size_max 0.400
_exptl_crystal_size_mid 0.310
_exptl_crystal_size_min 0.300
_refine_diff_density_max 0.636
_refine_diff_density_min -0.522
_refine_diff_density_rms 0.111
_refine_ls_extinction_method none
_refine_ls_goodness_of_fit_ref 1.059
_refine_ls_hydrogen_treatment constr
_refine_ls_matrix_type full
_refine_ls_number_parameters 310
_refine_ls_number_reflns 17195
_refine_ls_number_restraints 0
_refine_ls_restrained_S_all 1.059
_refine_ls_R_factor_all 0.0640
_refine_ls_R_factor_gt 0.0478
_refine_ls_shift/su_max 0.000
_refine_ls_shift/su_mean 0.000
_refine_ls_structure_factor_coef Fsqd
_refine_ls_weighting_details 'w=1/[\s^2^(Fo^2^)+(0.0830P)^2^+2.8302P] where P=(Fo^2^+2Fc^2^)/3'
_refine_ls_weighting_scheme calc
_refine_ls_wR_factor_gt 0.1669
_refine_ls_wR_factor_ref 0.1762
_reflns_Friedel_coverage 0.000
_reflns_number_gt 13089
_reflns_number_total 17195
_reflns_threshold_expression 'I > 2\s(I)'
_cod_data_source_file c8dt04728f2.cif
_cod_data_source_block Ni4OAc_PF6
_cod_depositor_comments 'Adding full bibliography for 7048799--7048808.cif.'
_cod_database_code 7048800
_shelx_shelxl_version_number 2017/1
_shelx_space_group_comment
;
The symmetry employed for this shelxl refinement is uniquely defined
by the following loop, which should always be used as a source of
symmetry information in preference to the above space-group names.
They are only intended as comments.
;
_shelx_estimated_absorpt_t_min 0.698
_shelx_estimated_absorpt_t_max 0.759

loop_
_space_group_symop_operation_xyz
'x, y, z'
'-x, -y, -z'

loop_
_atom_site_label
_atom_site_type_symbol
_atom_site_fract_x
_atom_site_fract_y
_atom_site_fract_z
_atom_site_U_iso_or_equiv
_atom_site_adp_type
_atom_site_occupancy
_atom_site_site_symmetry_order
_atom_site_calc_flag
_atom_site_refinement_flags_posn
_atom_site_refinement_flags_adp
Ni1 Ni 0.53900(6) 0.37172(5) 0.24912(4) 0.01765(14) Uani 1 1 d . .
C1 C 0.2228(5) 0.2465(4) 0.2681(3) 0.0239(8) Uani 1 1 d . .
H1A H 0.265519 0.226139 0.208615 0.029 Uiso 1 1 calc R U
H1B H 0.092369 0.237157 0.280601 0.029 Uiso 1 1 calc R U
C2 C 0.3065(6) 0.1548(4) 0.3515(3) 0.0258(9) Uani 1 1 d . .
H2A H 0.248628 0.166178 0.412193 0.031 Uiso 1 1 calc R U
H2B H 0.286573 0.065290 0.354456 0.031 Uiso 1 1 calc R U
C3 C 0.5597(6) 0.1746(4) 0.4342(3) 0.0298(9) Uani 1 1 d . .
H3A H 0.659910 0.113742 0.447479 0.036 Uiso 1 1 calc R U
H3B H 0.460879 0.142121 0.486320 0.036 Uiso 1 1 calc R U
C4 C 0.6164(6) 0.3054(4) 0.4345(3) 0.0283(9) Uani 1 1 d . .
H4A H 0.599556 0.308200 0.501002 0.034 Uiso 1 1 calc R U
H4B H 0.743789 0.318497 0.409541 0.034 Uiso 1 1 calc R U
C5 C 0.5942(6) 0.5380(4) 0.3486(3) 0.0259(9) Uani 1 1 d . .
H5A H 0.722890 0.532486 0.328444 0.031 Uiso 1 1 calc R U
H5B H 0.577378 0.569844 0.404357 0.031 Uiso 1 1 calc R U
C6 C 0.5069(6) 0.6292(4) 0.2670(3) 0.0249(8) Uani 1 1 d . .
H6A H 0.381346 0.642177 0.290034 0.030 Uiso 1 1 calc R U
H6B H 0.566930 0.713410 0.245051 0.030 Uiso 1 1 calc R U
C7 C 0.3474(5) 0.5984(4) 0.1413(3) 0.0229(8) Uani 1 1 d . .
H7A H 0.375011 0.637833 0.071130 0.027 Uiso 1 1 calc R U
H7B H 0.271940 0.659279 0.166258 0.027 Uiso 1 1 calc R U
C8 C 0.2438(5) 0.4727(4) 0.1631(3) 0.0226(8) Uani 1 1 d . .
H8A H 0.115857 0.492456 0.162699 0.027 Uiso 1 1 calc R U
H8B H 0.282398 0.433400 0.112283 0.027 Uiso 1 1 calc R U
C9 C 0.3208(6) 0.4082(4) 0.4141(3) 0.0257(9) Uani 1 1 d . .
H9A H 0.298103 0.478432 0.442420 0.031 Uiso 1 1 calc R U
H9B H 0.294514 0.326178 0.466171 0.031 Uiso 1 1 calc R U
C10 C 0.1934(5) 0.4235(4) 0.3393(3) 0.0244(8) Uani 1 1 d . .
H10A H 0.084626 0.373484 0.370910 0.029 Uiso 1 1 calc R U
H10B H 0.158963 0.514897 0.314792 0.029 Uiso 1 1 calc R U
C11 C 0.6009(6) 0.0825(4) 0.3020(4) 0.0309(10) Uani 1 1 d . .
H11A H 0.727799 0.101985 0.290322 0.046 Uiso 1 1 calc R U
H11B H 0.559556 0.086197 0.241763 0.046 Uiso 1 1 calc R U
H11C H 0.580674 -0.003692 0.348050 0.046 Uiso 1 1 calc R U
C12 C 0.6748(5) 0.6259(4) 0.1135(3) 0.0221(8) Uani 1 1 d . .
H12A H 0.679391 0.583220 0.063910 0.027 Uiso 1 1 calc R U
H12B H 0.781036 0.597962 0.146268 0.027 Uiso 1 1 calc R U
C13 C 0.6900(5) 0.7688(4) 0.0631(3) 0.0219(8) Uani 1 1 d . .
C14 C 0.7745(6) 0.8459(4) 0.1028(4) 0.0284(9) Uani 1 1 d . .
H14 H 0.814499 0.809222 0.163438 0.034 Uiso 1 1 calc R U
C15 C 0.7996(6) 0.9748(4) 0.0542(4) 0.0345(11) Uani 1 1 d . .
H15 H 0.853026 1.027016 0.082754 0.041 Uiso 1 1 calc R U
C16 C 0.7480(7) 1.0289(4) -0.0354(4) 0.0370(12) Uani 1 1 d . .
H16 H 0.769323 1.117229 -0.069009 0.044 Uiso 1 1 calc R U
C17 C 0.6643(6) 0.9538(4) -0.0767(4) 0.0318(10) Uani 1 1 d . .
H17 H 0.628181 0.990428 -0.138290 0.038 Uiso 1 1 calc R U
C18 C 0.6349(6) 0.8246(4) -0.0261(3) 0.0263(9) Uani 1 1 d . .
H18 H 0.575741 0.773518 -0.053155 0.032 Uiso 1 1 calc R U
C19 C 0.7809(5) 0.3302(3) 0.1373(3) 0.0209(8) Uani 1 1 d . .
C20 C 0.9296(6) 0.2992(5) 0.0712(4) 0.0311(10) Uani 1 1 d . .
H20A H 0.881342 0.272927 0.022631 0.047 Uiso 1 1 calc R U
H20B H 1.000929 0.229207 0.107743 0.047 Uiso 1 1 calc R U
H20C H 1.004089 0.375257 0.039814 0.047 Uiso 1 1 calc R U
O1 O 0.8129(4) 0.3516(3) 0.2126(2) 0.0220(6) Uani 1 1 d . .
O2 O 0.6224(4) 0.3345(3) 0.1192(2) 0.0222(6) Uani 1 1 d . .
P1 P 0.97162(16) 0.18774(11) 0.64283(9) 0.0288(3) Uani 1 1 d . .
F1 F 0.9530(5) 0.3297(3) 0.5706(3) 0.0521(9) Uani 1 1 d . .
F2 F 0.9335(5) 0.2438(4) 0.7300(3) 0.0501(9) Uani 1 1 d . .
F3 F 0.7633(4) 0.1671(3) 0.6480(3) 0.0465(8) Uani 1 1 d . .
F4 F 1.1799(4) 0.2095(3) 0.6374(3) 0.0488(9) Uani 1 1 d . .
F5 F 1.0090(6) 0.1353(4) 0.5543(3) 0.0708(13) Uani 1 1 d . .
F6 F 0.9890(5) 0.0480(3) 0.7145(3) 0.0573(11) Uani 1 1 d . .
N1 N 0.2719(4) 0.3801(3) 0.2569(3) 0.0198(7) Uani 1 1 d . .
N2 N 0.5020(5) 0.1781(3) 0.3413(3) 0.0235(7) Uani 1 1 d . .
N3 N 0.5118(5) 0.4097(3) 0.3749(3) 0.0223(7) Uani 1 1 d . .
N4 N 0.5163(4) 0.5769(3) 0.1849(3) 0.0192(6) Uani 1 1 d . .

loop_
_atom_site_aniso_label
_atom_site_aniso_U_11
_atom_site_aniso_U_22
_atom_site_aniso_U_33
_atom_site_aniso_U_23
_atom_site_aniso_U_13
_atom_site_aniso_U_12
Ni1 0.0162(2) 0.0202(2) 0.0164(3) -0.00571(18) -0.00214(18) 0.00097(16)
C1 0.0215(18) 0.0229(18) 0.027(2) -0.0077(16) -0.0017(16) -0.0028(14)
C2 0.0252(19) 0.0213(17) 0.028(2) -0.0045(16) -0.0009(17) -0.0019(15)
C3 0.033(2) 0.030(2) 0.021(2) 0.0006(17) -0.0077(18) 0.0022(17)
C4 0.030(2) 0.034(2) 0.021(2) -0.0065(17) -0.0064(17) 0.0017(17)
C5 0.030(2) 0.0284(19) 0.023(2) -0.0116(17) -0.0038(17) -0.0049(16)
C6 0.0264(19) 0.0279(19) 0.021(2) -0.0106(16) 0.0015(16) 0.0000(15)
C7 0.0207(18) 0.0222(17) 0.022(2) -0.0017(15) -0.0036(16) 0.0019(14)
C8 0.0204(18) 0.0269(19) 0.020(2) -0.0058(15) -0.0059(15) 0.0015(15)
C9 0.028(2) 0.029(2) 0.018(2) -0.0069(16) 0.0027(17) 0.0005(16)
C10 0.0205(18) 0.0280(19) 0.023(2) -0.0088(16) 0.0030(16) 0.0035(15)
C11 0.031(2) 0.0218(19) 0.036(3) -0.0054(18) -0.002(2) 0.0050(16)
C12 0.0183(17) 0.0223(17) 0.024(2) -0.0060(15) 0.0001(15) 0.0013(14)
C13 0.0189(17) 0.0222(17) 0.023(2) -0.0067(15) 0.0021(15) -0.0014(14)
C14 0.026(2) 0.031(2) 0.027(2) -0.0077(18) -0.0027(18) -0.0045(16)
C15 0.031(2) 0.030(2) 0.045(3) -0.016(2) 0.000(2) -0.0081(18)
C16 0.034(2) 0.022(2) 0.048(3) -0.004(2) 0.003(2) -0.0031(17)
C17 0.027(2) 0.035(2) 0.027(2) -0.0024(18) -0.0006(19) 0.0023(18)
C18 0.0237(19) 0.030(2) 0.025(2) -0.0103(17) 0.0011(17) -0.0007(16)
C19 0.0191(17) 0.0186(16) 0.025(2) -0.0072(15) -0.0027(15) 0.0021(13)
C20 0.0218(19) 0.039(2) 0.038(3) -0.023(2) 0.0014(19) 0.0001(17)
O1 0.0179(13) 0.0257(13) 0.0242(16) -0.0099(12) -0.0055(11) 0.0027(10)
O2 0.0192(13) 0.0260(13) 0.0230(16) -0.0099(12) -0.0024(11) -0.0003(10)
P1 0.0302(6) 0.0284(5) 0.0253(6) -0.0077(5) 0.0012(5) 0.0032(4)
F1 0.063(2) 0.0387(16) 0.044(2) 0.0051(14) -0.0142(17) 0.0012(15)
F2 0.0490(19) 0.071(2) 0.041(2) -0.0327(18) -0.0131(16) 0.0183(16)
F3 0.0344(16) 0.0540(19) 0.053(2) -0.0181(16) -0.0080(15) 0.0010(13)
F4 0.0308(15) 0.0484(18) 0.058(2) -0.0072(16) 0.0014(15) -0.0006(13)
F5 0.080(3) 0.087(3) 0.061(3) -0.053(2) 0.014(2) -0.004(2)
F6 0.0428(18) 0.0336(15) 0.072(3) 0.0080(16) 0.0094(18) 0.0087(13)
N1 0.0170(14) 0.0212(14) 0.0206(18) -0.0061(13) -0.0018(13) 0.0003(11)
N2 0.0244(16) 0.0211(15) 0.0219(19) -0.0035(13) -0.0015(14) 0.0024(12)
N3 0.0237(16) 0.0245(16) 0.0184(18) -0.0065(13) -0.0017(14) -0.0013(13)
N4 0.0190(15) 0.0203(14) 0.0184(17) -0.0066(12) -0.0013(13) -0.0010(11)

loop_
_atom_type_symbol
_atom_type_description
_atom_type_scat_dispersion_real
_atom_type_scat_dispersion_imag
_atom_type_scat_source
Ni Ni 0.3393 1.1124 'International Tables Vol C Tables 4.2.6.8 and 6.1.1.4'
C C 0.0033 0.0016 'International Tables Vol C Tables 4.2.6.8 and 6.1.1.4'
H H 0.0000 0.0000 'International Tables Vol C Tables 4.2.6.8 and 6.1.1.4'
O O 0.0106 0.0060 'International Tables Vol C Tables 4.2.6.8 and 6.1.1.4'
P P 0.1023 0.0942 'International Tables Vol C Tables 4.2.6.8 and 6.1.1.4'
F F 0.0171 0.0103 'International Tables Vol C Tables 4.2.6.8 and 6.1.1.4'
N N 0.0061 0.0033 'International Tables Vol C Tables 4.2.6.8 and 6.1.1.4'

loop_
_geom_angle_atom_site_label_1
_geom_angle_atom_site_label_2
_geom_angle_atom_site_label_3
_geom_angle
N1 Ni1 N3 87.69(14)
N1 Ni1 O1 166.80(13)
N3 Ni1 O1 105.49(13)
N1 Ni1 O2 103.84(13)
N3 Ni1 O2 168.45(13)
O1 Ni1 O2 63.01(12)
N1 Ni1 N2 85.95(13)
N3 Ni1 N2 82.79(14)
O1 Ni1 N2 94.76(12)
O2 Ni1 N2 98.66(13)
N1 Ni1 N4 82.67(13)
N3 Ni1 N4 85.12(14)
O1 Ni1 N4 98.98(12)
O2 Ni1 N4 95.37(12)
N2 Ni1 N4 163.71(13)
N1 Ni1 C19 135.25(14)
N3 Ni1 C19 137.06(14)
O1 Ni1 C19 31.57(13)
O2 Ni1 C19 31.45(13)
N2 Ni1 C19 97.22(13)
N4 Ni1 C19 99.08(13)
N1 C1 C2 109.0(4)
N1 C1 H1A 109.9
C2 C1 H1A 109.9
N1 C1 H1B 109.9
C2 C1 H1B 109.9
H1A C1 H1B 108.3
N2 C2 C1 111.4(3)
N2 C2 H2A 109.3
C1 C2 H2A 109.3
N2 C2 H2B 109.3
C1 C2 H2B 109.3
H2A C2 H2B 108.0
N2 C3 C4 113.0(4)
N2 C3 H3A 109.0
C4 C3 H3A 109.0
N2 C3 H3B 109.0
C4 C3 H3B 109.0
H3A C3 H3B 107.8
N3 C4 C3 111.0(4)
N3 C4 H4A 109.4
C3 C4 H4A 109.4
N3 C4 H4B 109.4
C3 C4 H4B 109.4
H4A C4 H4B 108.0
N3 C5 C6 108.4(4)
N3 C5 H5A 110.0
C6 C5 H5A 110.0
N3 C5 H5B 110.0
C6 C5 H5B 110.0
H5A C5 H5B 108.4
N4 C6 C5 110.9(3)
N4 C6 H6A 109.5
C5 C6 H6A 109.5
N4 C6 H6B 109.5
C5 C6 H6B 109.5
H6A C6 H6B 108.0
N4 C7 C8 112.4(3)
N4 C7 H7A 109.1
C8 C7 H7A 109.1
N4 C7 H7B 109.1
C8 C7 H7B 109.1
H7A C7 H7B 107.9
N1 C8 C7 111.8(3)
N1 C8 H8A 109.3
C7 C8 H8A 109.3
N1 C8 H8B 109.3
C7 C8 H8B 109.3
H8A C8 H8B 107.9
N3 C9 C10 114.0(3)
N3 C9 H9A 108.7
C10 C9 H9A 108.7
N3 C9 H9B 108.7
C10 C9 H9B 108.7
H9A C9 H9B 107.6
N1 C10 C9 113.2(3)
N1 C10 H10A 108.9
C9 C10 H10A 108.9
N1 C10 H10B 108.9
C9 C10 H10B 108.9
H10A C10 H10B 107.7
N2 C11 H11A 109.5
N2 C11 H11B 109.5
H11A C11 H11B 109.5
N2 C11 H11C 109.5
H11A C11 H11C 109.5
H11B C11 H11C 109.5
N4 C12 C13 118.4(3)
N4 C12 H12A 107.7
C13 C12 H12A 107.7
N4 C12 H12B 107.7
C13 C12 H12B 107.7
H12A C12 H12B 107.1
C18 C13 C14 118.6(4)
C18 C13 C12 121.4(4)
C14 C13 C12 119.8(4)
C15 C14 C13 120.2(5)
C15 C14 H14 119.9
C13 C14 H14 119.9
C14 C15 C16 120.7(5)
C14 C15 H15 119.7
C16 C15 H15 119.7
C15 C16 C17 120.1(4)
C15 C16 H16 119.9
C17 C16 H16 119.9
C18 C17 C16 118.8(5)
C18 C17 H17 120.6
C16 C17 H17 120.6
C13 C18 C17 121.4(4)
C13 C18 H18 119.3
C17 C18 H18 119.3
O2 C19 O1 119.7(4)
O2 C19 C20 120.4(4)
O1 C19 C20 119.9(4)
O2 C19 Ni1 60.0(2)
O1 C19 Ni1 59.7(2)
C20 C19 Ni1 177.7(3)
C19 C20 H20A 109.5
C19 C20 H20B 109.5
H20A C20 H20B 109.5
C19 C20 H20C 109.5
H20A C20 H20C 109.5
H20B C20 H20C 109.5
C19 O1 Ni1 88.7(2)
C19 O2 Ni1 88.5(3)
F6 P1 F5 90.8(2)
F6 P1 F2 90.6(2)
F5 P1 F2 178.6(2)
F6 P1 F1 179.6(2)
F5 P1 F1 89.5(2)
F2 P1 F1 89.1(2)
F6 P1 F3 90.41(19)
F5 P1 F3 90.1(2)
F2 P1 F3 89.85(19)
F1 P1 F3 89.4(2)
F6 P1 F4 89.98(19)
F5 P1 F4 90.1(2)
F2 P1 F4 90.0(2)
F1 P1 F4 90.24(19)
F3 P1 F4 179.58(17)
C8 N1 C1 113.5(3)
C8 N1 C10 113.0(3)
C1 N1 C10 113.1(3)
C8 N1 Ni1 102.8(2)
C1 N1 Ni1 103.1(2)
C10 N1 Ni1 110.3(3)
C11 N2 C3 111.2(4)
C11 N2 C2 109.4(3)
C3 N2 C2 111.8(3)
C11 N2 Ni1 113.5(3)
C3 N2 Ni1 106.0(3)
C2 N2 Ni1 104.8(2)
C4 N3 C5 113.2(4)
C4 N3 C9 113.5(3)
C5 N3 C9 113.1(3)
C4 N3 Ni1 102.7(3)
C5 N3 Ni1 103.4(3)
C9 N3 Ni1 109.9(3)
C12 N4 C7 113.0(3)
C12 N4 C6 111.3(3)
C7 N4 C6 112.0(3)
C12 N4 Ni1 109.6(2)
C7 N4 Ni1 105.9(2)
C6 N4 Ni1 104.6(2)

loop_
_geom_bond_atom_site_label_1
_geom_bond_atom_site_label_2
_geom_bond_distance
Ni1 N1 2.023(3)
Ni1 N3 2.026(4)
Ni1 O1 2.102(3)
Ni1 O2 2.109(3)
Ni1 N2 2.139(3)
Ni1 N4 2.160(3)
Ni1 C19 2.434(4)
C1 N1 1.485(5)
C1 C2 1.525(6)
C1 H1A 0.9900
C1 H1B 0.9900
C2 N2 1.503(5)
C2 H2A 0.9900
C2 H2B 0.9900
C3 N2 1.498(6)
C3 C4 1.524(6)
C3 H3A 0.9900
C3 H3B 0.9900
C4 N3 1.484(6)
C4 H4A 0.9900
C4 H4B 0.9900
C5 N3 1.484(5)
C5 C6 1.519(6)
C5 H5A 0.9900
C5 H5B 0.9900
C6 N4 1.501(5)
C6 H6A 0.9900
C6 H6B 0.9900
C7 N4 1.498(5)
C7 C8 1.545(6)
C7 H7A 0.9900
C7 H7B 0.9900
C8 N1 1.477(5)
C8 H8A 0.9900
C8 H8B 0.9900
C9 N3 1.490(5)
C9 C10 1.543(7)
C9 H9A 0.9900
C9 H9B 0.9900
C10 N1 1.495(5)
C10 H10A 0.9900
C10 H10B 0.9900
C11 N2 1.488(5)
C11 H11A 0.9800
C11 H11B 0.9800
C11 H11C 0.9800
C12 N4 1.488(5)
C12 C13 1.511(5)
C12 H12A 0.9900
C12 H12B 0.9900
C13 C18 1.388(7)
C13 C14 1.402(6)
C14 C15 1.379(6)
C14 H14 0.9500
C15 C16 1.380(8)
C15 H15 0.9500
C16 C17 1.397(8)
C16 H16 0.9500
C17 C18 1.391(6)
C17 H17 0.9500
C18 H18 0.9500
C19 O2 1.270(5)
C19 O1 1.275(5)
C19 C20 1.495(6)
C20 H20A 0.9800
C20 H20B 0.9800
C20 H20C 0.9800
P1 F6 1.577(3)
P1 F5 1.587(4)
P1 F2 1.593(3)
P1 F1 1.601(3)
P1 F3 1.603(3)
P1 F4 1.604(3)
